data_7704608
loop_
_publ_author_name
'Hao, Zhaoran'
'Zhang, Kai'
'Chen, Kuan'
'Wang, Pu'
'Lu, Zhiyun'
'Zhu, Weiguo'
'Liu, Yu'

_publ_section_title
;
 More efficient spin-orbit coupling: adjusting the ligand field strength
 to the second metal ion in asymmetric binuclear platinum(ii)
 configurations.
;
_journal_issue 25
_journal_name_full 'Dalton transactions (Cambridge, England : 2003)'
_journal_page_first 8722
_journal_page_last 8733
_journal_paper_doi 10.1039/d0dt00939c
_journal_volume 49
_journal_year 2020
_chemical_formula_moiety 'C27 H28 F2 N2 O2 Pt'
_chemical_formula_sum 'C27 H28 F2 N2 O2 Pt'
_chemical_formula_weight 645.60
_space_group_crystal_system triclinic
_space_group_IT_number 2
_space_group_name_Hall '-P 1'
_space_group_name_H-M_alt 'P -1'
_atom_sites_solution_hydrogens geom
_atom_sites_solution_primary dual
_audit_creation_date 2019-08-30
_audit_creation_method
;
Olex2 1.2
(compiled 2018.05.29 svn.r3508 for OlexSys, GUI svn.r5506)
;
_audit_update_record
;
2019-11-13 deposited with the CCDC.	2020-06-04 downloaded from the CCDC.
;
_cell_angle_alpha 90.1000(10)
_cell_angle_beta 98.4650(10)
_cell_angle_gamma 106.9290(10)
_cell_formula_units_Z 4
_cell_length_a 10.4374(3)
_cell_length_b 13.3848(4)
_cell_length_c 19.0129(5)
_cell_measurement_reflns_used 9900
_cell_measurement_temperature 173
_cell_measurement_theta_max 26.395
_cell_measurement_theta_min 2.562
_cell_volume 2510.57(12)
_computing_cell_refinement 'SAINT V8.38A (?, 2016)'
_computing_data_reduction 'SAINT V8.38A (?, 2016)'
_computing_molecular_graphics 'Olex2 (Dolomanov et al., 2009)'
_computing_publication_material 'Olex2 (Dolomanov et al., 2009)'
_computing_structure_refinement 'ShelXL (Sheldrick, 2015)'
_computing_structure_solution 'ShelXT (Sheldrick, 2015)'
_diffrn_ambient_temperature 173.0
_diffrn_measured_fraction_theta_full 0.995
_diffrn_measured_fraction_theta_max 0.995
_diffrn_measurement_device_type 'Bruker APEX-II CCD'
_diffrn_measurement_method '\f and \w scans'
_diffrn_radiation_type MoK\a
_diffrn_radiation_wavelength 0.71073
_diffrn_reflns_av_R_equivalents 0.0330
_diffrn_reflns_av_unetI/netI 0.0374
_diffrn_reflns_Laue_measured_fraction_full 0.995
_diffrn_reflns_Laue_measured_fraction_max 0.995
_diffrn_reflns_limit_h_max 12
_diffrn_reflns_limit_h_min -12
_diffrn_reflns_limit_k_max 15
_diffrn_reflns_limit_k_min -15
_diffrn_reflns_limit_l_max 22
_diffrn_reflns_limit_l_min -22
_diffrn_reflns_number 25739
_diffrn_reflns_point_group_measured_fraction_full 0.995
_diffrn_reflns_point_group_measured_fraction_max 0.995
_diffrn_reflns_theta_full 25.027
_diffrn_reflns_theta_max 25.027
_diffrn_reflns_theta_min 2.476
_diffrn_standards_number 0
_exptl_absorpt_coefficient_mu 5.630
_exptl_absorpt_correction_T_max 0.7454
_exptl_absorpt_correction_T_min 0.6171
_exptl_absorpt_correction_type multi-scan
_exptl_absorpt_process_details
'SADABS-2016/2 (Bruker,2016/2) was used for absorption correction. wR2(int) was 0.0625 before and 0.0441 after correction. The Ratio of minimum to maximum transmission is 0.8279. The \l/2 correction factor is Not present.'
_exptl_crystal_colour colourless
_exptl_crystal_colour_primary colourless
_exptl_crystal_density_diffrn 1.708
_exptl_crystal_description block
_exptl_crystal_F_000 1264
_exptl_crystal_size_max 0.16
_exptl_crystal_size_mid 0.11
_exptl_crystal_size_min 0.08
_refine_diff_density_max 2.856
_refine_diff_density_min -0.803
_refine_diff_density_rms 0.103
_refine_ls_extinction_method none
_refine_ls_goodness_of_fit_ref 1.034
_refine_ls_hydrogen_treatment constr
_refine_ls_matrix_type full
_refine_ls_number_parameters 655
_refine_ls_number_reflns 8821
_refine_ls_number_restraints 744
_refine_ls_restrained_S_all 1.016
_refine_ls_R_factor_all 0.0353
_refine_ls_R_factor_gt 0.0270
_refine_ls_shift/su_max 0.002
_refine_ls_shift/su_mean 0.000
_refine_ls_structure_factor_coef Fsqd
_refine_ls_weighting_details 'w=1/[\s^2^(Fo^2^)+(0.0212P)^2^+4.6647P] where P=(Fo^2^+2Fc^2^)/3'
_refine_ls_weighting_scheme calc
_refine_ls_wR_factor_gt 0.0577
_refine_ls_wR_factor_ref 0.0612
_reflns_Friedel_coverage 0.000
_reflns_number_gt 7507
_reflns_number_total 8821
_reflns_threshold_expression 'I > 2\s(I)'
_cod_data_source_file d0dt00939c2.cif
_cod_data_source_block 08305_0m
_cod_depositor_comments 'Adding full bibliography for 7704606--7704610.cif.'
_cod_database_code 7704608
_shelx_shelxl_version_number 2018/3
_shelx_space_group_comment
;
The symmetry employed for this shelxl refinement is uniquely defined
by the following loop, which should always be used as a source of
symmetry information in preference to the above space-group names.
They are only intended as comments.
;
_shelx_estimated_absorpt_t_max 0.662
_shelx_estimated_absorpt_t_min 0.466
_olex2_refinement_description
;
1. Fixed Uiso
 At 1.2 times of:
  All C(H) groups
 At 1.5 times of:
  All C(H,H,H) groups
2. Restrained distances
 C50-C47 \\sim C49-C47 \\sim C48-C47 \\sim C53-C47 \\sim C51-C47 \\sim C54-C47
 with sigma of 0.02
3. Rigid bond restraints
 All non-hydrogen atoms
 with sigma for 1-2 distances of 0.01 and sigma for 1-3 distances of 0.01
4. Uiso/Uaniso restraints and constraints
All non-hydrogen atoms have similar U: within 2A with sigma of 0.04 and sigma
for terminal atoms of 0.08
Uanis(C49) \\sim Ueq, Uanis(C51) \\sim Ueq, Uanis(C54) \\sim Ueq, Uanis(C53)
\\sim Ueq: with sigma of 0.005 and sigma for terminal atoms of 0.01
Uanis(C1) \\sim Ueq: with sigma of 0.001 and sigma for terminal atoms of 0.002
5. Others
 Fixed Sof: C49(0.6) H49A(0.6) H49B(0.6) H49C(0.6) C53(0.6) H53A(0.6)
 H53B(0.6) H53C(0.6) C51(0.6) H51A(0.6) H51B(0.6) H51C(0.6) C54(0.4) H54A(0.4)
 H54B(0.4) H54C(0.4) C50(0.4) H50A(0.4) H50B(0.4) H50C(0.4) C48(0.4) H48A(0.4)
 H48B(0.4) H48C(0.4)
6.a Aromatic/amide H refined with riding coordinates:
 C37(H37), C35(H35), C13(H13), C10(H10), C11(H11), C8(H8), C18(H18), C38(H38),
 C29(H29), C14(H14), C3(H3), C45(H45), C40(H40), C43(H43), C31(H31), C41(H41),
 C42(H42), C15(H15), C16(H16), C1(H1)
6.b Idealised Me refined as rotating group:
 C22(H22A,H22B,H22C), C25(H25A,H25B,H25C), C21(H21A,H21B,H21C), C26(H26A,H26B,
 H26C), C58(H58A,H58B,H58C), C27(H27A,H27B,H27C), C23(H23A,H23B,H23C), C56(H56A,
 H56B,H56C), C57(H57A,H57B,H57C), C49(H49A,H49B,H49C), C53(H53A,H53B,H53C),
 C51(H51A,H51B,H51C), C54(H54A,H54B,H54C), C50(H50A,H50B,H50C), C48(H48A,H48B,
 H48C)
;
_olex2_submission_special_instructions 'No special instructions were received'

loop_
_space_group_symop_operation_xyz
'x, y, z'
'-x, -y, -z'

loop_
_atom_site_label
_atom_site_type_symbol
_atom_site_fract_x
_atom_site_fract_y
_atom_site_fract_z
_atom_site_U_iso_or_equiv
_atom_site_adp_type
_atom_site_occupancy
_atom_site_site_symmetry_order
_atom_site_calc_flag
_atom_site_refinement_flags_posn
_atom_site_refinement_flags_adp
_atom_site_refinement_flags_occupancy
_atom_site_disorder_assembly
_atom_site_disorder_group
Pt1 Pt 0.65339(2) 0.04295(2) 0.67499(2) 0.02338(6) Uani 1 1 d . U . . .
Pt2 Pt 0.58763(2) 0.44433(2) 0.17634(2) 0.02687(6) Uani 1 1 d . U . . .
O2 O 0.4805(3) 0.0051(3) 0.72200(16) 0.0312(8) Uani 1 1 d . U . . .
O3 O 0.7173(3) 0.4660(3) 0.26735(17) 0.0365(8) Uani 1 1 d . U . . .
O1 O 0.7616(3) 0.0063(3) 0.76173(16) 0.0295(7) Uani 1 1 d . U . . .
O4 O 0.4600(3) 0.5079(3) 0.22206(16) 0.0324(8) Uani 1 1 d . U . . .
F2 F 0.8486(3) 0.1777(2) 0.44338(14) 0.0434(8) Uani 1 1 d . U . . .
F4 F 0.6670(3) 0.2995(3) -0.06356(15) 0.0491(8) Uani 1 1 d . U . . .
N1 N 0.5618(4) 0.0897(3) 0.58826(19) 0.0240(8) Uani 1 1 d . U . . .
N3 N 0.4636(4) 0.4111(3) 0.08467(19) 0.0262(8) Uani 1 1 d . U . . .
F1 F 1.1464(3) 0.0709(3) 0.61372(16) 0.0602(10) Uani 1 1 d . U . . .
F3 F 1.0319(3) 0.3553(3) 0.12145(17) 0.0610(10) Uani 1 1 d . U . . .
N4 N 0.0641(4) 0.3147(3) -0.1059(2) 0.0394(10) Uani 1 1 d . U . . .
C7 C 0.6367(5) 0.1257(3) 0.5349(2) 0.0236(9) Uani 1 1 d . U . . .
C6 C 0.8036(4) 0.0770(3) 0.6198(2) 0.0220(9) Uani 1 1 d . U . . .
C34 C 0.5051(5) 0.3680(4) 0.0300(2) 0.0265(10) Uani 1 1 d . U . . .
C37 C 0.2533(5) 0.3988(4) 0.0129(2) 0.0295(10) Uani 1 1 d . U . . .
H37 H 0.167714 0.411714 0.007969 0.035 Uiso 1 1 calc R . . . .
C28 C 0.7021(5) 0.3914(4) 0.1216(2) 0.0294(10) Uani 1 1 d . U . . .
C35 C 0.4184(5) 0.3381(4) -0.0336(2) 0.0288(10) Uani 1 1 d . U . . .
H35 H 0.447251 0.307776 -0.071308 0.035 Uiso 1 1 calc R . . . .
C33 C 0.6431(5) 0.3597(4) 0.0504(2) 0.0283(10) Uani 1 1 d . U . . .
C13 C 0.4360(5) 0.2258(4) 0.3403(3) 0.0338(11) Uani 1 1 d . U . . .
H13 H 0.522813 0.217837 0.337862 0.041 Uiso 1 1 calc R . . . .
C10 C 0.3729(5) 0.1271(4) 0.5206(2) 0.0306(11) Uani 1 1 d . U . . .
H10 H 0.281083 0.126899 0.516757 0.037 Uiso 1 1 calc R . . . .
C11 C 0.4323(4) 0.0897(4) 0.5807(2) 0.0290(10) Uani 1 1 d . U . . .
H11 H 0.380147 0.063430 0.617187 0.035 Uiso 1 1 calc R . . . .
C5 C 0.7757(4) 0.1172(3) 0.5527(2) 0.0243(9) Uani 1 1 d . U . . .
C9 C 0.4455(5) 0.1648(4) 0.4662(2) 0.0264(10) Uani 1 1 d . U . . .
C8 C 0.5798(5) 0.1627(4) 0.4745(2) 0.0278(10) Uani 1 1 d . U . . .
H8 H 0.632494 0.187132 0.437877 0.033 Uiso 1 1 calc R . . . .
C18 C 0.5816(5) -0.0451(4) 0.8307(2) 0.0321(11) Uani 1 1 d . U . . .
H18 H 0.561586 -0.073069 0.875099 0.039 Uiso 1 1 calc R . . . .
C36 C 0.2892(5) 0.3516(4) -0.0437(2) 0.0285(10) Uani 1 1 d . U . . .
C19 C 0.7150(5) -0.0250(4) 0.8195(2) 0.0283(10) Uani 1 1 d . U . . .
C44 C 0.4842(5) 0.5477(4) 0.2853(3) 0.0350(11) Uani 1 1 d . U . . .
N2 N 0.2561(5) 0.2137(4) 0.4068(2) 0.0446(11) Uani 1 1 d . U . . .
C39 C 0.1933(5) 0.3196(4) -0.1104(2) 0.0296(10) Uani 1 1 d . U . . .
C52 C 0.3783(5) 0.2037(4) 0.4022(2) 0.0288(10) Uani 1 1 d . U . . .
C17 C 0.4734(5) -0.0290(4) 0.7843(3) 0.0311(11) Uani 1 1 d . U . . .
C38 C 0.3402(5) 0.4261(4) 0.0746(2) 0.0293(10) Uani 1 1 d . U . . .
H38 H 0.313141 0.457255 0.112577 0.035 Uiso 1 1 calc R . . . .
C46 C 0.7001(5) 0.5046(4) 0.3251(3) 0.0389(12) Uani 1 1 d . U . . .
C29 C 0.8344(5) 0.3895(4) 0.1453(3) 0.0341(11) Uani 1 1 d . U . . .
H29 H 0.875890 0.409716 0.193085 0.041 Uiso 1 1 calc R . . . .
C24 C 0.3318(5) -0.0503(4) 0.8053(3) 0.0367(12) Uani 1 1 d . U . . .
C20 C 0.8214(5) -0.0369(4) 0.8809(2) 0.0319(11) Uani 1 1 d . U . . .
C4 C 0.8739(5) 0.1395(4) 0.5087(2) 0.0305(11) Uani 1 1 d . U . . .
C55 C 0.3836(6) 0.6049(4) 0.3017(3) 0.0413(13) Uani 1 1 d . U . . .
C47 C 0.8113(6) 0.5043(4) 0.3887(3) 0.0469(13) Uani 1 1 d D U . . .
C2 C 1.0221(5) 0.0859(4) 0.5929(3) 0.0341(11) Uani 1 1 d . U . . .
C14 C 0.3659(6) 0.2594(4) 0.2826(3) 0.0422(13) Uani 1 1 d . U . . .
H14 H 0.404275 0.275913 0.240208 0.051 Uiso 1 1 calc R . . . .
C32 C 0.7202(5) 0.3283(4) 0.0057(2) 0.0331(11) Uani 1 1 d . U . . .
C30 C 0.9030(5) 0.3576(4) 0.0977(3) 0.0391(12) Uani 1 1 d . U . . .
C3 C 0.9985(5) 0.1256(4) 0.5279(3) 0.0362(12) Uani 1 1 d . U . . .
H3 H 1.065506 0.142735 0.497532 0.043 Uiso 1 1 calc R . . . .
C45 C 0.5957(6) 0.5460(4) 0.3353(3) 0.0399(12) Uani 1 1 d . U . . .
H45 H 0.601128 0.576267 0.381251 0.048 Uiso 1 1 calc R . . . .
C40 C 0.2307(5) 0.2957(4) -0.1738(3) 0.0354(11) Uani 1 1 d . U . . .
H40 H 0.322534 0.300151 -0.176033 0.042 Uiso 1 1 calc R . . . .
C22 C 0.9577(5) -0.0180(5) 0.8564(3) 0.0514(16) Uani 1 1 d . U . . .
H22A H 0.950842 -0.070248 0.818720 0.077 Uiso 1 1 calc GR . . . .
H22B H 1.025253 -0.023769 0.896629 0.077 Uiso 1 1 calc GR . . . .
H22C H 0.985398 0.052102 0.837982 0.077 Uiso 1 1 calc GR . . . .
C43 C -0.0283(6) 0.2863(4) -0.1650(3) 0.0427(13) Uani 1 1 d . U . . .
H43 H -0.119343 0.283805 -0.162274 0.051 Uiso 1 1 calc R . . . .
C25 C 0.3233(6) -0.0893(5) 0.8805(3) 0.0458(14) Uani 1 1 d . U . . .
H25A H 0.351445 -0.153071 0.884734 0.069 Uiso 1 1 calc GR . . . .
H25B H 0.229768 -0.104501 0.889768 0.069 Uiso 1 1 calc GR . . . .
H25C H 0.383195 -0.035415 0.915167 0.069 Uiso 1 1 calc GR . . . .
C21 C 0.8330(6) 0.0453(5) 0.9394(3) 0.0570(16) Uani 1 1 d . U . . .
H21A H 0.850417 0.114455 0.919244 0.085 Uiso 1 1 calc GR . . . .
H21B H 0.907909 0.045275 0.977120 0.085 Uiso 1 1 calc GR . . . .
H21C H 0.748219 0.028805 0.959270 0.085 Uiso 1 1 calc GR . . . .
C31 C 0.8509(5) 0.3271(4) 0.0277(3) 0.0401(12) Uani 1 1 d . U . . .
H31 H 0.902524 0.306389 -0.003641 0.048 Uiso 1 1 calc R . . . .
C41 C 0.1338(6) 0.2652(4) -0.2338(3) 0.0401(12) Uani 1 1 d . U . . .
H41 H 0.157801 0.247700 -0.277497 0.048 Uiso 1 1 calc R . . . .
C42 C 0.0027(6) 0.2608(4) -0.2292(3) 0.0406(12) Uani 1 1 d . U . . .
H42 H -0.065903 0.240325 -0.269652 0.049 Uiso 1 1 calc R . . . .
C15 C 0.2404(7) 0.2688(5) 0.2870(3) 0.0520(15) Uani 1 1 d . U . . .
H15 H 0.189445 0.290799 0.247784 0.062 Uiso 1 1 calc R . . . .
C26 C 0.2979(6) 0.0539(5) 0.8008(4) 0.0602(18) Uani 1 1 d . U . . .
H26A H 0.364341 0.105872 0.834392 0.090 Uiso 1 1 calc GR . . . .
H26B H 0.206979 0.043897 0.812811 0.090 Uiso 1 1 calc GR . . . .
H26C H 0.300691 0.078311 0.752345 0.090 Uiso 1 1 calc GR . . . .
C16 C 0.1900(7) 0.2456(5) 0.3495(3) 0.0573(17) Uani 1 1 d . U . . .
H16 H 0.102894 0.252481 0.352391 0.069 Uiso 1 1 calc R . . . .
C58 C 0.4278(8) 0.7121(5) 0.2689(4) 0.0657(19) Uani 1 1 d . U . . .
H58A H 0.521062 0.749437 0.290125 0.098 Uiso 1 1 calc GR . . . .
H58B H 0.367443 0.752925 0.278276 0.098 Uiso 1 1 calc GR . . . .
H58C H 0.423088 0.702294 0.217391 0.098 Uiso 1 1 calc GR . . . .
C27 C 0.2338(6) -0.1316(5) 0.7528(3) 0.0592(16) Uani 1 1 d . U . . .
H27A H 0.234918 -0.105669 0.704706 0.089 Uiso 1 1 calc GR . . . .
H27B H 0.142203 -0.145966 0.764893 0.089 Uiso 1 1 calc GR . . . .
H27C H 0.260490 -0.196052 0.754855 0.089 Uiso 1 1 calc GR . . . .
C23 C 0.7792(6) -0.1465(5) 0.9090(3) 0.0543(16) Uani 1 1 d . U . . .
H23A H 0.690115 -0.159890 0.924082 0.081 Uiso 1 1 calc GR . . . .
H23B H 0.845992 -0.151991 0.949631 0.081 Uiso 1 1 calc GR . . . .
H23C H 0.774261 -0.198099 0.871258 0.081 Uiso 1 1 calc GR . . . .
C56 C 0.3828(7) 0.6210(6) 0.3815(3) 0.0651(19) Uani 1 1 d . U . . .
H56A H 0.365294 0.553350 0.403788 0.098 Uiso 1 1 calc GR . . . .
H56B H 0.311522 0.652761 0.388144 0.098 Uiso 1 1 calc GR . . . .
H56C H 0.470948 0.667229 0.403694 0.098 Uiso 1 1 calc GR . . . .
C57 C 0.2408(6) 0.5471(5) 0.2662(4) 0.0635(18) Uani 1 1 d . U . . .
H57A H 0.238097 0.543346 0.214540 0.095 Uiso 1 1 calc GR . . . .
H57B H 0.177996 0.584423 0.277759 0.095 Uiso 1 1 calc GR . . . .
H57C H 0.214263 0.476206 0.283550 0.095 Uiso 1 1 calc GR . . . .
C49 C 0.7449(13) 0.4531(11) 0.4509(6) 0.067(3) Uani 0.6 1 d D U P A 2
H49A H 0.706071 0.501365 0.473005 0.100 Uiso 0.6 1 calc GR . P A 2
H49B H 0.812954 0.435943 0.486070 0.100 Uiso 0.6 1 calc GR . P A 2
H49C H 0.672855 0.388938 0.433625 0.100 Uiso 0.6 1 calc GR . P A 2
C53 C 0.8959(13) 0.4329(12) 0.3687(6) 0.081(3) Uani 0.6 1 d D U P A 2
H53A H 0.834745 0.364500 0.350412 0.121 Uiso 0.6 1 calc GR . P A 2
H53B H 0.956833 0.423995 0.411068 0.121 Uiso 0.6 1 calc GR . P A 2
H53C H 0.949482 0.465366 0.332090 0.121 Uiso 0.6 1 calc GR . P A 2
C51 C 0.9007(14) 0.6118(8) 0.4082(8) 0.081(3) Uani 0.6 1 d D U P A 2
H51A H 0.951271 0.638209 0.369234 0.121 Uiso 0.6 1 calc GR . P A 2
H51B H 0.964337 0.611165 0.451450 0.121 Uiso 0.6 1 calc GR . P A 2
H51C H 0.845492 0.657325 0.416828 0.121 Uiso 0.6 1 calc GR . P A 2
C54 C 0.9487(14) 0.5640(18) 0.3730(11) 0.084(5) Uani 0.4 1 d D U P A 1
H54A H 0.974437 0.524944 0.336550 0.125 Uiso 0.4 1 calc GR . P A 1
H54B H 1.015150 0.573585 0.416513 0.125 Uiso 0.4 1 calc GR . P A 1
H54C H 0.946482 0.632440 0.355651 0.125 Uiso 0.4 1 calc GR . P A 1
C50 C 0.805(3) 0.575(2) 0.4533(10) 0.115(7) Uani 0.4 1 d D U P A 1
H50A H 0.801296 0.643249 0.436769 0.172 Uiso 0.4 1 calc GR . P A 1
H50B H 0.886423 0.583753 0.488886 0.172 Uiso 0.4 1 calc GR . P A 1
H50C H 0.724389 0.541406 0.474757 0.172 Uiso 0.4 1 calc GR . P A 1
C48 C 0.787(3) 0.3993(12) 0.4145(15) 0.135(10) Uani 0.4 1 d D U P A 1
H48A H 0.705844 0.381677 0.437517 0.202 Uiso 0.4 1 calc GR . P A 1
H48B H 0.865288 0.396008 0.448885 0.202 Uiso 0.4 1 calc GR . P A 1
H48C H 0.773848 0.349444 0.374325 0.202 Uiso 0.4 1 calc GR . P A 1
C1 C 0.9324(4) 0.0573(3) 0.6471(2) 0.0246(9) Uani 1 1 d . U . . .
H1 H 0.954203 0.030554 0.692035 0.030 Uiso 1 1 calc R . . . .

loop_
_atom_site_aniso_label
_atom_site_aniso_U_11
_atom_site_aniso_U_22
_atom_site_aniso_U_33
_atom_site_aniso_U_23
_atom_site_aniso_U_13
_atom_site_aniso_U_12
Pt1 0.02073(9) 0.02936(11) 0.02118(10) 0.00337(8) 0.00451(7) 0.00850(8)
Pt2 0.02816(11) 0.02938(11) 0.02253(10) 0.00154(8) 0.00392(8) 0.00764(9)
O2 0.0245(17) 0.046(2) 0.0279(18) 0.0118(15) 0.0067(14) 0.0156(16)
O3 0.0360(19) 0.047(2) 0.0248(18) 0.0027(16) 0.0014(15) 0.0104(17)
O1 0.0268(17) 0.0395(19) 0.0234(17) 0.0063(14) 0.0038(14) 0.0117(16)
O4 0.0326(18) 0.040(2) 0.0250(18) -0.0036(15) 0.0027(14) 0.0119(16)
F2 0.0372(16) 0.068(2) 0.0344(16) 0.0234(15) 0.0170(13) 0.0251(16)
F4 0.0465(18) 0.076(2) 0.0310(17) -0.0090(15) 0.0082(14) 0.0273(18)
N1 0.0236(19) 0.027(2) 0.0214(19) 0.0000(16) 0.0035(15) 0.0070(17)
N3 0.0264(19) 0.026(2) 0.026(2) 0.0011(16) 0.0070(16) 0.0050(17)
F1 0.0315(17) 0.120(3) 0.0451(19) 0.0288(19) 0.0147(15) 0.042(2)
F3 0.0327(17) 0.103(3) 0.054(2) -0.003(2) 0.0040(15) 0.0316(19)
N4 0.034(2) 0.050(3) 0.032(2) 0.001(2) 0.0006(19) 0.012(2)
C7 0.030(2) 0.022(2) 0.019(2) -0.0004(18) 0.0047(19) 0.008(2)
C6 0.027(2) 0.019(2) 0.020(2) -0.0027(18) 0.0054(18) 0.0056(19)
C34 0.029(2) 0.025(2) 0.025(2) 0.0032(19) 0.0076(19) 0.006(2)
C37 0.029(2) 0.032(3) 0.028(3) 0.003(2) 0.004(2) 0.010(2)
C28 0.030(2) 0.028(3) 0.030(2) 0.007(2) 0.007(2) 0.007(2)
C35 0.033(3) 0.028(3) 0.026(2) 0.003(2) 0.009(2) 0.009(2)
C33 0.029(2) 0.031(3) 0.026(2) 0.005(2) 0.0073(19) 0.010(2)
C13 0.033(3) 0.030(3) 0.034(3) 0.001(2) 0.002(2) 0.004(2)
C10 0.024(2) 0.038(3) 0.032(3) 0.008(2) 0.004(2) 0.010(2)
C11 0.023(2) 0.036(3) 0.029(3) 0.004(2) 0.007(2) 0.009(2)
C5 0.024(2) 0.024(2) 0.025(2) -0.0018(19) 0.0036(19) 0.007(2)
C9 0.028(2) 0.027(2) 0.025(2) 0.001(2) 0.0036(19) 0.009(2)
C8 0.031(2) 0.032(3) 0.022(2) 0.001(2) 0.005(2) 0.011(2)
C18 0.031(2) 0.041(3) 0.027(3) 0.012(2) 0.010(2) 0.012(2)
C36 0.030(2) 0.028(3) 0.028(2) 0.005(2) 0.005(2) 0.009(2)
C19 0.030(2) 0.034(3) 0.021(2) 0.002(2) 0.0033(19) 0.011(2)
C44 0.045(3) 0.029(3) 0.026(3) -0.001(2) 0.009(2) 0.002(2)
N2 0.048(3) 0.060(3) 0.036(2) 0.012(2) 0.005(2) 0.032(3)
C39 0.033(2) 0.025(2) 0.030(2) 0.003(2) 0.003(2) 0.006(2)
C52 0.033(3) 0.026(2) 0.027(2) 0.000(2) 0.000(2) 0.011(2)
C17 0.029(2) 0.034(3) 0.032(3) 0.006(2) 0.009(2) 0.010(2)
C38 0.032(3) 0.028(3) 0.028(2) -0.001(2) 0.007(2) 0.008(2)
C46 0.042(3) 0.038(3) 0.027(3) 0.009(2) 0.001(2) -0.001(2)
C29 0.032(3) 0.040(3) 0.030(3) 0.004(2) 0.002(2) 0.011(2)
C24 0.027(3) 0.050(3) 0.037(3) 0.011(2) 0.011(2) 0.015(2)
C20 0.026(2) 0.043(3) 0.026(3) 0.009(2) 0.004(2) 0.010(2)
C4 0.032(3) 0.040(3) 0.021(2) 0.003(2) 0.006(2) 0.010(2)
C55 0.059(3) 0.037(3) 0.033(3) -0.006(2) 0.013(3) 0.018(3)
C47 0.048(3) 0.056(3) 0.026(3) 0.006(2) -0.008(2) 0.005(3)
C2 0.024(2) 0.048(3) 0.034(3) 0.005(2) 0.005(2) 0.016(2)
C14 0.054(3) 0.037(3) 0.031(3) 0.009(2) 0.003(2) 0.008(3)
C32 0.037(3) 0.039(3) 0.025(2) 0.002(2) 0.007(2) 0.013(2)
C30 0.027(3) 0.051(3) 0.039(3) 0.002(3) 0.003(2) 0.013(3)
C3 0.024(2) 0.055(3) 0.034(3) 0.008(2) 0.010(2) 0.015(2)
C45 0.051(3) 0.041(3) 0.023(3) -0.004(2) 0.003(2) 0.008(3)
C40 0.039(3) 0.031(3) 0.036(3) 0.004(2) 0.007(2) 0.008(2)
C22 0.033(3) 0.087(5) 0.039(3) 0.021(3) 0.006(2) 0.025(3)
C43 0.038(3) 0.048(3) 0.041(3) -0.003(3) -0.002(2) 0.015(3)
C25 0.040(3) 0.063(4) 0.041(3) 0.020(3) 0.021(3) 0.019(3)
C21 0.056(4) 0.076(4) 0.036(3) -0.004(3) -0.006(3) 0.022(4)
C31 0.036(3) 0.048(3) 0.042(3) 0.002(3) 0.013(2) 0.019(3)
C41 0.050(3) 0.040(3) 0.026(3) -0.003(2) 0.003(2) 0.009(3)
C42 0.044(3) 0.040(3) 0.034(3) 0.001(2) -0.005(2) 0.013(3)
C15 0.070(4) 0.055(4) 0.034(3) 0.011(3) -0.007(3) 0.031(3)
C26 0.050(4) 0.073(4) 0.080(5) 0.037(3) 0.040(3) 0.038(3)
C16 0.062(4) 0.078(4) 0.048(4) 0.013(3) 0.004(3) 0.048(4)
C58 0.101(5) 0.041(3) 0.067(4) 0.005(3) 0.036(4) 0.029(4)
C27 0.032(3) 0.083(4) 0.050(4) 0.012(3) 0.010(3) -0.005(3)
C23 0.045(3) 0.062(4) 0.054(4) 0.030(3) 0.002(3) 0.016(3)
C56 0.079(5) 0.085(5) 0.040(3) -0.006(3) 0.026(3) 0.030(4)
C57 0.055(4) 0.065(4) 0.077(5) -0.022(4) 0.010(3) 0.027(3)
C49 0.073(6) 0.075(7) 0.043(5) 0.022(5) -0.003(4) 0.013(5)
C53 0.076(7) 0.112(7) 0.060(6) -0.001(6) -0.015(5) 0.050(6)
C51 0.070(7) 0.066(5) 0.076(7) 0.018(5) -0.030(5) -0.007(5)
C54 0.053(6) 0.110(9) 0.074(9) 0.026(7) -0.009(6) 0.010(7)
C50 0.103(15) 0.180(19) 0.062(11) -0.052(13) -0.037(9) 0.068(16)
C48 0.144(19) 0.055(9) 0.13(2) 0.033(9) -0.108(15) -0.027(11)
C1 0.0203(12) 0.0255(13) 0.0301(13) -0.0072(9) 0.0068(9) 0.0085(9)

loop_
_atom_type_symbol
_atom_type_description
_atom_type_scat_dispersion_real
_atom_type_scat_dispersion_imag
_atom_type_scat_source
C C 0.0033 0.0016 'International Tables Vol C Tables 4.2.6.8 and 6.1.1.4'
H H 0.0000 0.0000 'International Tables Vol C Tables 4.2.6.8 and 6.1.1.4'
F F 0.0171 0.0103 'International Tables Vol C Tables 4.2.6.8 and 6.1.1.4'
N N 0.0061 0.0033 'International Tables Vol C Tables 4.2.6.8 and 6.1.1.4'
O O 0.0106 0.0060 'International Tables Vol C Tables 4.2.6.8 and 6.1.1.4'
Pt Pt -1.7033 8.3905 'International Tables Vol C Tables 4.2.6.8 and 6.1.1.4'

loop_
_geom_angle_atom_site_label_1
_geom_angle_atom_site_label_2
_geom_angle_atom_site_label_3
_geom_angle
_geom_angle_site_symmetry_1
_geom_angle_site_symmetry_3
_geom_angle_publ_flag
O1 Pt1 O2 91.58(12) . . ?
N1 Pt1 O2 92.71(13) . . ?
N1 Pt1 O1 174.70(14) . . ?
C6 Pt1 O2 173.37(15) . . ?
C6 Pt1 O1 94.65(15) . . ?
C6 Pt1 N1 81.19(16) . . ?
O3 Pt2 O4 91.58(13) . . ?
N3 Pt2 O3 174.77(14) . . ?
N3 Pt2 O4 92.71(13) . . ?
C28 Pt2 O3 94.43(17) . . ?
C28 Pt2 O4 172.81(16) . . ?
C28 Pt2 N3 81.51(17) . . ?
C17 O2 Pt1 124.8(3) . . ?
C46 O3 Pt2 124.6(3) . . ?
C19 O1 Pt1 124.9(3) . . ?
C44 O4 Pt2 125.0(3) . . ?
C7 N1 Pt1 117.8(3) . . ?
C11 N1 Pt1 122.7(3) . . ?
C11 N1 C7 119.5(4) . . ?
C34 N3 Pt2 117.6(3) . . ?
C38 N3 Pt2 123.1(3) . . ?
C38 N3 C34 119.3(4) . . ?
C43 N4 C39 118.1(4) . . ?
N1 C7 C5 111.3(4) . . ?
N1 C7 C8 120.4(4) . . ?
C8 C7 C5 128.4(4) . . ?
C5 C6 Pt1 115.1(3) . . ?
C5 C6 C1 124.0(4) . . ?
C1 C6 Pt1 120.9(3) . . ?
N3 C34 C35 119.5(4) . . ?
N3 C34 C33 111.5(4) . . ?
C35 C34 C33 129.1(4) . . ?
C36 C37 H37 120.0 . . ?
C38 C37 H37 120.0 . . ?
C38 C37 C36 120.1(4) . . ?
C33 C28 Pt2 114.2(3) . . ?
C29 C28 Pt2 126.4(4) . . ?
C29 C28 C33 119.3(4) . . ?
C34 C35 H35 119.3 . . ?
C34 C35 C36 121.4(4) . . ?
C36 C35 H35 119.3 . . ?
C28 C33 C34 115.2(4) . . ?
C32 C33 C34 126.3(4) . . ?
C32 C33 C28 118.5(4) . . ?
C52 C13 H13 120.4 . . ?
C14 C13 H13 120.4 . . ?
C14 C13 C52 119.2(5) . . ?
C11 C10 H10 119.6 . . ?
C9 C10 H10 119.6 . . ?
C9 C10 C11 120.8(4) . . ?
N1 C11 C10 121.2(4) . . ?
N1 C11 H11 119.4 . . ?
C10 C11 H11 119.4 . . ?
C6 C5 C7 114.6(4) . . ?
C4 C5 C7 126.2(4) . . ?
C4 C5 C6 119.2(4) . . ?
C10 C9 C8 117.2(4) . . ?
C10 C9 C52 119.4(4) . . ?
C8 C9 C52 123.3(4) . . ?
C7 C8 C9 120.8(4) . . ?
C7 C8 H8 119.6 . . ?
C9 C8 H8 119.6 . . ?
C19 C18 H18 116.3 . . ?
C19 C18 C17 127.5(4) . . ?
C17 C18 H18 116.3 . . ?
C37 C36 C35 116.9(4) . . ?
C37 C36 C39 120.1(4) . . ?
C35 C36 C39 123.1(4) . . ?
O1 C19 C18 126.3(4) . . ?
O1 C19 C20 114.8(4) . . ?
C18 C19 C20 118.9(4) . . ?
O4 C44 C55 114.1(4) . . ?
O4 C44 C45 124.3(5) . . ?
C45 C44 C55 121.6(4) . . ?
C52 N2 C16 117.6(5) . . ?
N4 C39 C36 115.2(4) . . ?
N4 C39 C40 121.4(5) . . ?
C40 C39 C36 123.4(4) . . ?
C13 C52 C9 122.8(4) . . ?
N2 C52 C13 121.6(4) . . ?
N2 C52 C9 115.6(4) . . ?
O2 C17 C18 124.9(4) . . ?
O2 C17 C24 113.3(4) . . ?
C18 C17 C24 121.8(4) . . ?
N3 C38 C37 122.9(4) . . ?
N3 C38 H38 118.6 . . ?
C37 C38 H38 118.6 . . ?
O3 C46 C47 113.5(5) . . ?
O3 C46 C45 127.1(5) . . ?
C45 C46 C47 119.4(5) . . ?
C28 C29 H29 120.9 . . ?
C30 C29 C28 118.3(5) . . ?
C30 C29 H29 120.9 . . ?
C25 C24 C17 113.5(4) . . ?
C25 C24 C26 109.1(4) . . ?
C26 C24 C17 106.4(4) . . ?
C27 C24 C17 108.0(4) . . ?
C27 C24 C25 108.9(5) . . ?
C27 C24 C26 111.0(5) . . ?
C22 C20 C19 110.5(4) . . ?
C22 C20 C21 109.1(5) . . ?
C22 C20 C23 108.9(4) . . ?
C21 C20 C19 107.5(4) . . ?
C23 C20 C19 110.4(4) . . ?
C23 C20 C21 110.5(5) . . ?
F2 C4 C5 120.1(4) . . ?
C3 C4 F2 117.2(4) . . ?
C3 C4 C5 122.7(4) . . ?
C44 C55 C58 105.7(4) . . ?
C44 C55 C56 113.7(5) . . ?
C56 C55 C58 109.2(5) . . ?
C57 C55 C44 110.7(4) . . ?
C57 C55 C58 108.5(5) . . ?
C57 C55 C56 108.8(5) . . ?
C46 C47 C53 109.4(6) . . ?
C46 C47 C50 111.5(9) . . ?
C49 C47 C46 109.4(6) . . ?
C49 C47 C53 105.0(8) . . ?
C51 C47 C46 110.6(6) . . ?
C51 C47 C49 112.1(9) . . ?
C51 C47 C53 110.2(9) . . ?
C54 C47 C46 110.8(8) . . ?
C54 C47 C50 98.5(14) . . ?
C48 C47 C46 109.3(9) . . ?
C48 C47 C54 120.4(16) . . ?
C48 C47 C50 105.6(17) . . ?
F1 C2 C1 112.8(4) . . ?
C3 C2 F1 118.2(4) . . ?
C3 C2 C1 129.0(4) . . ?
C13 C14 H14 120.4 . . ?
C15 C14 C13 119.2(5) . . ?
C15 C14 H14 120.4 . . ?
F4 C32 C33 119.8(4) . . ?
F4 C32 C31 117.2(4) . . ?
C31 C32 C33 123.0(5) . . ?
F3 C30 C29 117.8(5) . . ?
F3 C30 C31 117.5(4) . . ?
C29 C30 C31 124.7(5) . . ?
C4 C3 H3 121.6 . . ?
C2 C3 C4 116.7(4) . . ?
C2 C3 H3 121.6 . . ?
C44 C45 H45 116.4 . . ?
C46 C45 C44 127.1(5) . . ?
C46 C45 H45 116.4 . . ?
C39 C40 H40 120.2 . . ?
C41 C40 C39 119.7(5) . . ?
C41 C40 H40 120.2 . . ?
C20 C22 H22A 109.5 . . ?
C20 C22 H22B 109.5 . . ?
C20 C22 H22C 109.5 . . ?
H22A C22 H22B 109.5 . . ?
H22A C22 H22C 109.5 . . ?
H22B C22 H22C 109.5 . . ?
N4 C43 H43 118.5 . . ?
N4 C43 C42 123.1(5) . . ?
C42 C43 H43 118.5 . . ?
C24 C25 H25A 109.5 . . ?
C24 C25 H25B 109.5 . . ?
C24 C25 H25C 109.5 . . ?
H25A C25 H25B 109.5 . . ?
H25A C25 H25C 109.5 . . ?
H25B C25 H25C 109.5 . . ?
C20 C21 H21A 109.5 . . ?
C20 C21 H21B 109.5 . . ?
C20 C21 H21C 109.5 . . ?
H21A C21 H21B 109.5 . . ?
H21A C21 H21C 109.5 . . ?
H21B C21 H21C 109.5 . . ?
C32 C31 C30 116.1(5) . . ?
C32 C31 H31 121.9 . . ?
C30 C31 H31 121.9 . . ?
C40 C41 H41 120.6 . . ?
C42 C41 C40 118.8(5) . . ?
C42 C41 H41 120.6 . . ?
C43 C42 H42 120.5 . . ?
C41 C42 C43 118.9(5) . . ?
C41 C42 H42 120.5 . . ?
C14 C15 H15 120.8 . . ?
C14 C15 C16 118.3(5) . . ?
C16 C15 H15 120.8 . . ?
C24 C26 H26A 109.5 . . ?
C24 C26 H26B 109.5 . . ?
C24 C26 H26C 109.5 . . ?
H26A C26 H26B 109.5 . . ?
H26A C26 H26C 109.5 . . ?
H26B C26 H26C 109.5 . . ?
N2 C16 C15 124.0(5) . . ?
N2 C16 H16 118.0 . . ?
C15 C16 H16 118.0 . . ?
C55 C58 H58A 109.5 . . ?
C55 C58 H58B 109.5 . . ?
C55 C58 H58C 109.5 . . ?
H58A C58 H58B 109.5 . . ?
H58A C58 H58C 109.5 . . ?
H58B C58 H58C 109.5 . . ?
C24 C27 H27A 109.5 . . ?
C24 C27 H27B 109.5 . . ?
C24 C27 H27C 109.5 . . ?
H27A C27 H27B 109.5 . . ?
H27A C27 H27C 109.5 . . ?
H27B C27 H27C 109.5 . . ?
C20 C23 H23A 109.5 . . ?
C20 C23 H23B 109.5 . . ?
C20 C23 H23C 109.5 . . ?
H23A C23 H23B 109.5 . . ?
H23A C23 H23C 109.5 . . ?
H23B C23 H23C 109.5 . . ?
C55 C56 H56A 109.5 . . ?
C55 C56 H56B 109.5 . . ?
C55 C56 H56C 109.5 . . ?
H56A C56 H56B 109.5 . . ?
H56A C56 H56C 109.5 . . ?
H56B C56 H56C 109.5 . . ?
C55 C57 H57A 109.5 . . ?
C55 C57 H57B 109.5 . . ?
C55 C57 H57C 109.5 . . ?
H57A C57 H57B 109.5 . . ?
H57A C57 H57C 109.5 . . ?
H57B C57 H57C 109.5 . . ?
C47 C49 H49A 109.5 . . ?
C47 C49 H49B 109.5 . . ?
C47 C49 H49C 109.5 . . ?
H49A C49 H49B 109.5 . . ?
H49A C49 H49C 109.5 . . ?
H49B C49 H49C 109.5 . . ?
C47 C53 H53A 109.5 . . ?
C47 C53 H53B 109.5 . . ?
C47 C53 H53C 109.5 . . ?
H53A C53 H53B 109.5 . . ?
H53A C53 H53C 109.5 . . ?
H53B C53 H53C 109.5 . . ?
C47 C51 H51A 109.5 . . ?
C47 C51 H51B 109.5 . . ?
C47 C51 H51C 109.5 . . ?
H51A C51 H51B 109.5 . . ?
H51A C51 H51C 109.5 . . ?
H51B C51 H51C 109.5 . . ?
C47 C54 H54A 109.5 . . ?
C47 C54 H54B 109.5 . . ?
C47 C54 H54C 109.5 . . ?
H54A C54 H54B 109.5 . . ?
H54A C54 H54C 109.5 . . ?
H54B C54 H54C 109.5 . . ?
C47 C50 H50A 109.5 . . ?
C47 C50 H50B 109.5 . . ?
C47 C50 H50C 109.5 . . ?
H50A C50 H50B 109.5 . . ?
H50A C50 H50C 109.5 . . ?
H50B C50 H50C 109.5 . . ?
C47 C48 H48A 109.5 . . ?
C47 C48 H48B 109.5 . . ?
C47 C48 H48C 109.5 . . ?
H48A C48 H48B 109.5 . . ?
H48A C48 H48C 109.5 . . ?
H48B C48 H48C 109.5 . . ?
C6 C1 C2 108.3(4) . . ?
C6 C1 H1 125.8 . . ?
C2 C1 H1 125.8 . . ?

loop_
_geom_bond_atom_site_label_1
_geom_bond_atom_site_label_2
_geom_bond_distance
_geom_bond_site_symmetry_2
_geom_bond_publ_flag
Pt1 O2 2.063(3) . ?
Pt1 O1 2.003(3) . ?
Pt1 N1 1.978(4) . ?
Pt1 C6 1.959(4) . ?
Pt2 O3 1.998(3) . ?
Pt2 O4 2.062(3) . ?
Pt2 N3 1.978(4) . ?
Pt2 C28 1.966(5) . ?
O2 C17 1.275(5) . ?
O3 C46 1.271(6) . ?
O1 C19 1.287(5) . ?
O4 C44 1.275(6) . ?
F2 C4 1.364(5) . ?
F4 C32 1.360(5) . ?
N1 C7 1.374(5) . ?
N1 C11 1.338(5) . ?
N3 C34 1.370(6) . ?
N3 C38 1.346(6) . ?
F1 C2 1.371(5) . ?
F3 C30 1.365(5) . ?
N4 C39 1.346(6) . ?
N4 C43 1.343(6) . ?
C7 C5 1.477(6) . ?
C7 C8 1.376(6) . ?
C6 C5 1.409(6) . ?
C6 C1 1.465(6) . ?
C34 C35 1.381(6) . ?
C34 C33 1.471(6) . ?
C37 H37 0.9500 . ?
C37 C36 1.397(6) . ?
C37 C38 1.351(6) . ?
C28 C33 1.413(7) . ?
C28 C29 1.396(6) . ?
C35 H35 0.9500 . ?
C35 C36 1.398(6) . ?
C33 C32 1.394(6) . ?
C13 H13 0.9500 . ?
C13 C52 1.394(6) . ?
C13 C14 1.378(7) . ?
C10 H10 0.9500 . ?
C10 C11 1.383(6) . ?
C10 C9 1.382(6) . ?
C11 H11 0.9500 . ?
C5 C4 1.383(6) . ?
C9 C8 1.395(6) . ?
C9 C52 1.487(6) . ?
C8 H8 0.9500 . ?
C18 H18 0.9500 . ?
C18 C19 1.388(6) . ?
C18 C17 1.396(6) . ?
C36 C39 1.471(7) . ?
C19 C20 1.531(6) . ?
C44 C55 1.532(7) . ?
C44 C45 1.396(7) . ?
N2 C52 1.336(6) . ?
N2 C16 1.341(7) . ?
C39 C40 1.386(7) . ?
C17 C24 1.534(6) . ?
C38 H38 0.9500 . ?
C46 C47 1.549(7) . ?
C46 C45 1.394(7) . ?
C29 H29 0.9500 . ?
C29 C30 1.371(7) . ?
C24 C25 1.529(7) . ?
C24 C26 1.534(7) . ?
C24 C27 1.508(8) . ?
C20 C22 1.514(7) . ?
C20 C21 1.530(7) . ?
C20 C23 1.526(7) . ?
C4 C3 1.364(6) . ?
C55 C58 1.537(8) . ?
C55 C56 1.535(7) . ?
C55 C57 1.518(8) . ?
C47 C49 1.521(10) . ?
C47 C53 1.558(10) . ?
C47 C51 1.482(10) . ?
C47 C54 1.499(13) . ?
C47 C50 1.567(13) . ?
C47 C48 1.452(12) . ?
C2 C3 1.362(7) . ?
C2 C1 1.470(6) . ?
C14 H14 0.9500 . ?
C14 C15 1.365(8) . ?
C32 C31 1.372(7) . ?
C30 C31 1.374(7) . ?
C3 H3 0.9500 . ?
C45 H45 0.9500 . ?
C40 H40 0.9500 . ?
C40 C41 1.382(7) . ?
C22 H22A 0.9800 . ?
C22 H22B 0.9800 . ?
C22 H22C 0.9800 . ?
C43 H43 0.9500 . ?
C43 C42 1.375(7) . ?
C25 H25A 0.9800 . ?
C25 H25B 0.9800 . ?
C25 H25C 0.9800 . ?
C21 H21A 0.9800 . ?
C21 H21B 0.9800 . ?
C21 H21C 0.9800 . ?
C31 H31 0.9500 . ?
C41 H41 0.9500 . ?
C41 C42 1.369(7) . ?
C42 H42 0.9500 . ?
C15 H15 0.9500 . ?
C15 C16 1.369(8) . ?
C26 H26A 0.9800 . ?
C26 H26B 0.9800 . ?
C26 H26C 0.9800 . ?
C16 H16 0.9500 . ?
C58 H58A 0.9800 . ?
C58 H58B 0.9800 . ?
C58 H58C 0.9800 . ?
C27 H27A 0.9800 . ?
C27 H27B 0.9800 . ?
C27 H27C 0.9800 . ?
C23 H23A 0.9800 . ?
C23 H23B 0.9800 . ?
C23 H23C 0.9800 . ?
C56 H56A 0.9800 . ?
C56 H56B 0.9800 . ?
C56 H56C 0.9800 . ?
C57 H57A 0.9800 . ?
C57 H57B 0.9800 . ?
C57 H57C 0.9800 . ?
C49 H49A 0.9800 . ?
C49 H49B 0.9800 . ?
C49 H49C 0.9800 . ?
C53 H53A 0.9800 . ?
C53 H53B 0.9800 . ?
C53 H53C 0.9800 . ?
C51 H51A 0.9800 . ?
C51 H51B 0.9800 . ?
C51 H51C 0.9800 . ?
C54 H54A 0.9800 . ?
C54 H54B 0.9800 . ?
C54 H54C 0.9800 . ?
C50 H50A 0.9800 . ?
C50 H50B 0.9800 . ?
C50 H50C 0.9800 . ?
C48 H48A 0.9800 . ?
C48 H48B 0.9800 . ?
C48 H48C 0.9800 . ?
C1 H1 0.9500 . ?
